data_7113182
loop_
_publ_author_name
'Garibay, Sergio J.'
'Stork, Jay R.'
'Wang, Zhenqiang'
'Cohen, Seth M.'
'Telfer, Shane G.'

_publ_section_title
;
 Enantiopure vs. racemic metalloligands: impact on metal--organic
 framework structure and synthesis
;
_journal_coden_ASTM CHCOFS
_journal_issue 46
_journal_name_full
;
 Chemical Communications (Cambridge, United Kingdom)
;
_journal_page_first 4881
_journal_page_last 4883
_journal_paper_doi 10.1039/b712118k
_journal_year 2007
_chemical_formula_moiety 'C48 H30.5 Co N6 O8.25 Zn2, C5 H11 N O, O0.25'
_chemical_formula_sum 'C53 H41.5 Co N7 O9.5 Zn2'
_chemical_formula_weight 1118.10
_chemical_name_common MOF-Co/Zn-5a
_space_group_IT_number 14
_symmetry_cell_setting monoclinic
_symmetry_space_group_name_Hall '-P 2yn'
_symmetry_space_group_name_H-M 'P 1 21/n 1'
_atom_sites_solution_hydrogens geom
_atom_sites_solution_primary heavy
_atom_sites_solution_secondary difmap
_audit_creation_method SHELXL-97
_cell_angle_alpha 90.00
_cell_angle_beta 89.977(5)
_cell_angle_gamma 90.00
_cell_formula_units_Z 4
_cell_length_a 15.229(4)
_cell_length_b 8.796(2)
_cell_length_c 38.650(11)
_cell_measurement_reflns_used 977
_cell_measurement_temperature 100(2)
_cell_measurement_theta_max 22.8
_cell_measurement_theta_min 2.80
_cell_volume 5177(2)
_computing_cell_refinement SMART
_computing_data_collection 'SMART 5.054 (Bruker, 2003)'
_computing_data_reduction 'SAINT 6.45A (Bruker, 2003)'
_computing_molecular_graphics 'SHELXTL 5.1 (Sheldrick, 1994)'
_computing_publication_material SHELXL97
_computing_structure_refinement 'SHELXL97 (Sheldrick, 1997)'
_computing_structure_solution 'SHELXS97 (Sheldrick, 1990)'
_diffrn_ambient_temperature 100(2)
_diffrn_detector_area_resol_mean 8.3
_diffrn_measured_fraction_theta_full 0.998
_diffrn_measured_fraction_theta_max 0.998
_diffrn_measurement_device_type 'Bruker APEX'
_diffrn_measurement_method \w
_diffrn_radiation_monochromator graphite
_diffrn_radiation_source 'fine-focus sealed tube'
_diffrn_radiation_type MoK\a
_diffrn_radiation_wavelength 0.71073
_diffrn_reflns_av_R_equivalents 0.0841
_diffrn_reflns_av_sigmaI/netI 0.0842
_diffrn_reflns_limit_h_max 19
_diffrn_reflns_limit_h_min -19
_diffrn_reflns_limit_k_max 10
_diffrn_reflns_limit_k_min -10
_diffrn_reflns_limit_l_max 48
_diffrn_reflns_limit_l_min -48
_diffrn_reflns_number 43650
_diffrn_reflns_theta_full 25.00
_diffrn_reflns_theta_max 26.37
_diffrn_reflns_theta_min 1.34
_diffrn_standards_number 0
_exptl_absorpt_coefficient_mu 1.299
_exptl_absorpt_correction_T_max 0.96078
_exptl_absorpt_correction_T_min 0.74449
_exptl_absorpt_correction_type multi-scan
_exptl_absorpt_process_details 'SADABS 2.10 (Sheldrick, 2004)'
_exptl_crystal_colour red
_exptl_crystal_density_diffrn 1.434
_exptl_crystal_density_method 'not measured'
_exptl_crystal_description plate
_exptl_crystal_F_000 2286
_exptl_crystal_size_max 0.27
_exptl_crystal_size_mid 0.23
_exptl_crystal_size_min 0.04
_refine_diff_density_max 1.369
_refine_diff_density_min -0.634
_refine_diff_density_rms 0.146
_refine_ls_extinction_method none
_refine_ls_goodness_of_fit_ref 1.042
_refine_ls_hydrogen_treatment constr
_refine_ls_matrix_type full
_refine_ls_number_parameters 690
_refine_ls_number_reflns 10531
_refine_ls_number_restraints 0
_refine_ls_restrained_S_all 1.042
_refine_ls_R_factor_all 0.1109
_refine_ls_R_factor_gt 0.0787
_refine_ls_shift/su_max 0.001
_refine_ls_shift/su_mean 0.000
_refine_ls_structure_factor_coef Fsqd
_refine_ls_weighting_details 'calc w=1/[\s^2^(Fo^2^)+(0.1422P)^2^+2.8876P] where P=(Fo^2^+2Fc^2^)/3'
_refine_ls_weighting_scheme calc
_refine_ls_wR_factor_gt 0.2051
_refine_ls_wR_factor_ref 0.2285
_reflns_number_gt 7689
_reflns_number_total 10531
_reflns_threshold_expression I>2\s(I)
_cod_duplicate_entry 7102308
_cod_data_source_file b712118k.txt
_cod_data_source_block sjg02
_cod_original_sg_symbol_H-M 'P 21/n'
_cod_original_formula_sum 'C53 H41.50 Co N7 O9.50 Zn2'
_cod_database_code 7113182

loop_
_symmetry_equiv_pos_as_xyz
'x, y, z'
'-x+1/2, y+1/2, -z+1/2'
'-x, -y, -z'
'x-1/2, -y-1/2, z-1/2'

loop_
_atom_site_label
_atom_site_type_symbol
_atom_site_fract_x
_atom_site_fract_y
_atom_site_fract_z
_atom_site_U_iso_or_equiv
_atom_site_adp_type
_atom_site_occupancy
_atom_site_symmetry_multiplicity
_atom_site_calc_flag
_atom_site_refinement_flags
_atom_site_disorder_assembly
_atom_site_disorder_group
Zn1 Zn 0.76003(17) -0.0916(4) 0.24968(6) 0.0618(7) Uani 0.50 1 d P . 1
Zn2 Zn 0.5959(2) 0.2246(3) 0.25247(9) 0.0564(7) Uani 0.50 1 d P . 1
Zn3 Zn 0.75849(15) -0.4948(3) 0.25120(5) 0.0478(6) Uani 0.50 1 d P . 1
Zn4 Zn 0.94567(17) -0.2906(5) 0.24402(8) 0.0592(9) Uani 0.50 1 d P . 1
Co1 Co 0.74218(6) 0.01750(8) 0.54862(2) 0.0254(2) Uani 1 1 d . . .
C1 C 0.8219(5) 0.2489(7) 0.59469(18) 0.0303(15) Uani 1 1 d . . .
H1 H 0.7954 0.3319 0.5829 0.036 Uiso 1 1 calc R . .
C2 C 0.8672(5) 0.2616(7) 0.6249(2) 0.0376(18) Uani 1 1 d . . .
H2 H 0.8775 0.3537 0.6371 0.045 Uiso 1 1 calc R . .
C3 C 0.8955(5) 0.1203(8) 0.6351(2) 0.0387(17) Uani 1 1 d . . .
H3 H 0.9270 0.0946 0.6555 0.046 Uiso 1 1 calc R . .
C4 C 0.8671(5) 0.0207(7) 0.60823(19) 0.0305(15) Uani 1 1 d . . .
C5 C 0.8873(4) -0.1344(7) 0.60443(17) 0.0274(13) Uani 1 1 d . . .
C6 C 0.8627(4) -0.2211(7) 0.57560(18) 0.0266(14) Uani 1 1 d . . .
C7 C 0.8907(4) -0.3700(7) 0.56741(19) 0.0322(15) Uani 1 1 d . . .
H7 H 0.9266 -0.4337 0.5813 0.039 Uiso 1 1 calc R . .
C8 C 0.8555(5) -0.4060(7) 0.53495(18) 0.0322(15) Uani 1 1 d . . .
H8 H 0.8636 -0.4977 0.5224 0.039 Uiso 1 1 calc R . .
C9 C 0.8054(5) -0.2777(7) 0.52463(18) 0.0302(14) Uani 1 1 d . . .
H9 H 0.7737 -0.2711 0.5035 0.036 Uiso 1 1 calc R . .
C10 C 0.9378(5) -0.2059(7) 0.63264(18) 0.0346(16) Uani 1 1 d . . .
C11 C 0.9002(6) -0.3230(8) 0.6514(2) 0.0425(18) Uani 1 1 d . . .
H11 H 0.8430 -0.3578 0.6457 0.051 Uiso 1 1 calc R . .
C12 C 0.9465(6) -0.3907(9) 0.6789(2) 0.047(2) Uani 1 1 d . . .
H12 H 0.9192 -0.4688 0.6921 0.056 Uiso 1 1 calc R . .
C13 C 1.0300(6) -0.3461(9) 0.6871(2) 0.053(2) Uani 1 1 d . . .
C14 C 1.0691(6) -0.2318(11) 0.6672(2) 0.059(3) Uani 1 1 d . . .
H14 H 1.1279 -0.2023 0.6719 0.071 Uiso 1 1 calc R . .
C15 C 1.0231(5) -0.1600(9) 0.6403(2) 0.0415(18) Uani 1 1 d . . .
H15 H 1.0500 -0.0805 0.6275 0.050 Uiso 1 1 calc R . .
C16 C 1.0827(8) -0.4245(15) 0.7149(2) 0.069(3) Uani 1 1 d . . .
C17 C 0.8998(4) 0.1390(7) 0.51631(19) 0.0319(15) Uani 1 1 d . . .
H17 H 0.9290 0.1455 0.5380 0.038 Uiso 1 1 calc R . .
C18 C 0.9377(5) 0.1833(8) 0.48360(19) 0.0383(16) Uani 1 1 d . . .
H18 H 0.9946 0.2235 0.4796 0.046 Uiso 1 1 calc R . .
C19 C 0.8737(5) 0.1547(8) 0.4596(2) 0.0391(17) Uani 1 1 d . . .
H19 H 0.8781 0.1751 0.4355 0.047 Uiso 1 1 calc R . .
C20 C 0.8010(4) 0.0911(7) 0.47605(17) 0.0288(14) Uani 1 1 d . . .
C21 C 0.7222(4) 0.0332(7) 0.46149(19) 0.0330(15) Uani 1 1 d . . .
C22 C 0.6571(4) -0.0421(7) 0.47999(18) 0.0295(14) Uani 1 1 d . . .
C23 C 0.5806(5) -0.1152(7) 0.46519(19) 0.0341(15) Uani 1 1 d . . .
H23 H 0.5636 -0.1168 0.4416 0.041 Uiso 1 1 calc R . .
C24 C 0.5382(5) -0.1813(7) 0.49245(19) 0.0347(16) Uani 1 1 d . . .
H24 H 0.4862 -0.2408 0.4913 0.042 Uiso 1 1 calc R . .
C25 C 0.5859(4) -0.1450(7) 0.52277(19) 0.0332(15) Uani 1 1 d . . .
H25 H 0.5688 -0.1757 0.5454 0.040 Uiso 1 1 calc R . .
C26 C 0.7103(5) 0.0516(7) 0.4235(2) 0.0381(17) Uani 1 1 d . . .
C27 C 0.7674(5) -0.0171(8) 0.40049(19) 0.0403(16) Uani 1 1 d . . .
H27 H 0.8154 -0.0752 0.4090 0.048 Uiso 1 1 calc R . .
C28 C 0.7554(6) -0.0019(8) 0.36563(19) 0.0452(18) Uani 1 1 d . . .
H28 H 0.7949 -0.0506 0.3501 0.054 Uiso 1 1 calc R . .
C29 C 0.6863(6) 0.0838(10) 0.3525(2) 0.049(2) Uani 1 1 d . . .
C30 C 0.6276(6) 0.1562(9) 0.3748(2) 0.049(2) Uani 1 1 d . . .
H30 H 0.5803 0.2151 0.3661 0.058 Uiso 1 1 calc R . .
C31 C 0.6403(5) 0.1397(8) 0.4102(2) 0.0409(17) Uani 1 1 d . . .
H31 H 0.6013 0.1886 0.4257 0.049 Uiso 1 1 calc R . .
C32 C 0.6748(8) 0.0939(13) 0.3132(2) 0.066(3) Uani 1 1 d . . .
C33 C 0.6820(5) 0.3188(7) 0.5253(2) 0.0321(15) Uani 1 1 d . . .
H33 H 0.7151 0.3127 0.5045 0.039 Uiso 1 1 calc R . .
C34 C 0.6331(5) 0.4472(7) 0.5355(2) 0.0354(16) Uani 1 1 d . . .
H34 H 0.6260 0.5393 0.5230 0.042 Uiso 1 1 calc R . .
C35 C 0.5984(5) 0.4129(7) 0.5666(2) 0.0397(18) Uani 1 1 d . . .
H35 H 0.5626 0.4776 0.5803 0.048 Uiso 1 1 calc R . .
C36 C 0.6251(4) 0.2615(7) 0.5753(2) 0.0315(15) Uani 1 1 d . . .
C37 C 0.6036(5) 0.1775(7) 0.60470(19) 0.0337(15) Uani 1 1 d . . .
C38 C 0.6248(5) 0.0254(7) 0.6102(2) 0.0328(16) Uani 1 1 d . . .
C39 C 0.5980(5) -0.0713(8) 0.6373(2) 0.0377(16) Uani 1 1 d . . .
H39 H 0.5659 -0.0420 0.6573 0.045 Uiso 1 1 calc R . .
C40 C 0.6265(5) -0.2138(8) 0.6297(2) 0.0381(17) Uani 1 1 d . . .
H40 H 0.6172 -0.3033 0.6430 0.046 Uiso 1 1 calc R . .
C41 C 0.6720(4) -0.2026(7) 0.59843(18) 0.0309(14) Uani 1 1 d . . .
H41 H 0.6987 -0.2861 0.5869 0.037 Uiso 1 1 calc R . .
C42 C 0.5529(5) 0.2564(8) 0.6325(2) 0.0374(17) Uani 1 1 d . . .
C43 C 0.5905(6) 0.3697(8) 0.6519(2) 0.0451(19) Uani 1 1 d . . .
H43 H 0.6486 0.4011 0.6466 0.054 Uiso 1 1 calc R . .
C44 C 0.5471(6) 0.4397(8) 0.6788(2) 0.047(2) Uani 1 1 d . . .
H44 H 0.5750 0.5166 0.6921 0.056 Uiso 1 1 calc R . .
C45 C 0.4625(6) 0.3958(9) 0.6860(2) 0.050(2) Uani 1 1 d . . .
C46 C 0.4221(6) 0.2810(9) 0.6670(3) 0.054(2) Uani 1 1 d . . .
H46 H 0.3642 0.2486 0.6725 0.065 Uiso 1 1 calc R . .
C47 C 0.4671(6) 0.2151(9) 0.6400(2) 0.0467(19) Uani 1 1 d . . .
H47 H 0.4390 0.1399 0.6263 0.056 Uiso 1 1 calc R . .
C48 C 0.4137(7) 0.4759(10) 0.7147(2) 0.054(2) Uani 1 1 d . . .
N1 N 0.8193(3) 0.1041(5) 0.58365(14) 0.0266(11) Uani 1 1 d . . .
N2 N 0.8085(3) -0.1669(5) 0.54854(14) 0.0263(11) Uani 1 1 d . . .
N3 N 0.8186(4) 0.0880(6) 0.51203(15) 0.0287(12) Uani 1 1 d . . .
N4 N 0.6575(4) -0.0627(5) 0.51595(15) 0.0285(12) Uani 1 1 d . . .
N5 N 0.6761(4) 0.2074(5) 0.54834(14) 0.0285(11) Uani 1 1 d . . .
N6 N 0.6733(3) -0.0616(5) 0.58695(15) 0.0268(12) Uani 1 1 d . . .
O1 O 1.0445(8) -0.5274(15) 0.7321(3) 0.130(4) Uani 1 1 d . . .
O2 O 1.1603(5) -0.3855(11) 0.7181(2) 0.092(3) Uani 1 1 d . . .
O3 O 0.6044(5) 0.1662(9) 0.30346(17) 0.074(2) Uani 1 1 d . . .
O4 O 0.7323(5) 0.0324(10) 0.29540(17) 0.079(2) Uani 1 1 d . . .
O5 O 0.4562(5) 0.5693(10) 0.73319(19) 0.080(2) Uani 1 1 d . . .
O6 O 0.3338(5) 0.4480(8) 0.71740(18) 0.0702(19) Uani 1 1 d . . .
O7 O 0.7216(11) 0.112(2) 0.2439(5) 0.0273(16) Uiso 0.25 1 d P . 1
O8 O 0.8139(6) -0.2750(11) 0.2634(2) 0.0273(16) Uiso 0.50 1 d P . 1
O9 O 0.7087(12) -0.705(2) 0.2328(5) 0.0273(16) Uiso 0.25 1 d P . 1
O10 O 1.0776(12) -0.308(2) 0.2283(4) 0.092(5) Uiso 0.50 1 d P A 1
H1WA H 1.0910 -0.4007 0.2265 0.138 Uiso 0.50 1 d PR A 1
O11 O 1.235(3) -0.648(6) 0.2112(12) 0.140(15) Uiso 0.25 1 d P . .
O12 O 0.544(6) 0.345(3) 0.2051(9) 0.106(16) Uani 0.37(7) 1 d P B 1
O13 O 1.003(3) -0.226(8) 0.2908(6) 0.09(2) Uani 0.38(7) 1 d P B 1
C49 C 0.6711(11) 0.1277(16) 0.1471(3) 0.097(4) Uani 1 1 d . . .
H49 H 0.7226 0.1203 0.1608 0.116 Uiso 1 1 calc R . .
C50 C 0.7464(8) -0.0278(12) 0.1073(4) 0.089(4) Uani 1 1 d . . .
H50A H 0.7277 -0.1326 0.1015 0.107 Uiso 1 1 calc R . .
H50B H 0.7879 -0.0345 0.1269 0.107 Uiso 1 1 calc R . .
C51 C 0.7934(10) 0.0352(15) 0.0773(6) 0.148(8) Uani 1 1 d . . .
H51A H 0.7523 0.0484 0.0580 0.222 Uiso 1 1 calc R . .
H51B H 0.8404 -0.0345 0.0704 0.222 Uiso 1 1 calc R . .
H51C H 0.8188 0.1339 0.0835 0.222 Uiso 1 1 calc R . .
C52 C 0.5928(7) 0.0436(13) 0.0981(3) 0.080(3) Uani 1 1 d . . .
H52A H 0.5422 0.0353 0.1141 0.096 Uiso 1 1 calc R . .
H52B H 0.5959 -0.0526 0.0848 0.096 Uiso 1 1 calc R . .
C53 C 0.5748(9) 0.1681(15) 0.0736(4) 0.111(6) Uani 1 1 d . . .
H53A H 0.5574 0.2594 0.0864 0.166 Uiso 1 1 calc R . .
H53B H 0.5272 0.1381 0.0579 0.166 Uiso 1 1 calc R . .
H53C H 0.6278 0.1898 0.0600 0.166 Uiso 1 1 calc R . .
N7 N 0.6708(5) 0.0565(8) 0.11828(18) 0.0483(16) Uani 1 1 d . . .
O14 O 0.6107(10) 0.2045(14) 0.1586(4) 0.164(7) Uani 1 1 d . . .

loop_
_atom_site_aniso_label
_atom_site_aniso_U_11
_atom_site_aniso_U_22
_atom_site_aniso_U_33
_atom_site_aniso_U_23
_atom_site_aniso_U_13
_atom_site_aniso_U_12
Zn1 0.0469(14) 0.102(2) 0.0366(11) -0.0083(14) 0.0042(10) -0.0182(15)
Zn2 0.074(2) 0.0478(12) 0.0476(16) -0.0152(10) -0.0164(19) 0.0011(16)
Zn3 0.0343(11) 0.0812(17) 0.0278(9) 0.0130(11) 0.0027(8) -0.0046(12)
Zn4 0.0352(14) 0.111(2) 0.0315(12) 0.0146(12) -0.0035(13) -0.0039(15)
Co1 0.0269(4) 0.0170(3) 0.0324(4) 0.0007(3) -0.0008(4) -0.0019(3)
C1 0.031(3) 0.025(3) 0.035(4) -0.001(3) 0.001(3) -0.008(3)
C2 0.048(5) 0.014(3) 0.051(5) -0.005(3) -0.002(4) -0.007(3)
C3 0.043(4) 0.028(3) 0.045(4) 0.003(3) -0.011(3) -0.002(3)
C4 0.036(4) 0.017(3) 0.038(4) -0.002(3) 0.002(3) -0.002(3)
C5 0.024(3) 0.022(3) 0.035(4) -0.002(3) 0.000(3) -0.005(2)
C6 0.026(3) 0.022(3) 0.033(4) 0.007(3) 0.000(3) -0.003(2)
C7 0.026(3) 0.026(3) 0.045(4) 0.004(3) 0.005(3) 0.003(3)
C8 0.035(4) 0.023(3) 0.039(4) -0.005(3) 0.003(3) 0.004(3)
C9 0.037(4) 0.025(3) 0.028(4) 0.001(3) 0.003(3) -0.005(3)
C10 0.041(4) 0.025(3) 0.038(4) -0.004(3) -0.012(3) 0.001(3)
C11 0.051(5) 0.030(4) 0.046(4) 0.009(3) -0.004(4) -0.003(3)
C12 0.064(6) 0.040(4) 0.036(4) 0.013(3) -0.004(4) 0.008(4)
C13 0.070(6) 0.039(4) 0.050(5) 0.000(4) -0.006(4) 0.017(4)
C14 0.047(5) 0.066(6) 0.064(6) -0.024(5) -0.024(5) 0.019(4)
C15 0.044(4) 0.038(4) 0.043(4) 0.003(3) -0.008(3) -0.006(3)
C16 0.077(8) 0.099(8) 0.030(5) -0.015(5) -0.008(5) 0.020(6)
C17 0.031(4) 0.029(3) 0.036(4) 0.006(3) 0.003(3) -0.008(3)
C18 0.035(4) 0.039(4) 0.041(4) 0.006(3) 0.004(3) -0.005(3)
C19 0.041(4) 0.032(4) 0.044(4) 0.004(3) 0.001(3) -0.001(3)
C20 0.032(4) 0.020(3) 0.034(4) 0.001(3) 0.005(3) 0.004(3)
C21 0.031(4) 0.026(3) 0.042(4) 0.003(3) 0.000(3) 0.002(3)
C22 0.029(4) 0.026(3) 0.034(4) 0.001(3) -0.004(3) 0.001(3)
C23 0.032(4) 0.032(3) 0.038(4) -0.006(3) -0.006(3) 0.003(3)
C24 0.035(4) 0.027(3) 0.042(4) -0.006(3) -0.007(3) -0.005(3)
C25 0.034(4) 0.019(3) 0.047(4) 0.001(3) 0.000(3) -0.004(3)
C26 0.049(4) 0.022(3) 0.043(4) 0.003(3) -0.006(3) -0.008(3)
C27 0.047(4) 0.033(3) 0.041(4) -0.001(3) -0.005(4) -0.003(3)
C28 0.045(4) 0.049(4) 0.041(4) 0.000(3) 0.005(4) -0.015(4)
C29 0.053(5) 0.059(5) 0.035(4) 0.008(4) -0.007(4) -0.025(4)
C30 0.047(5) 0.048(5) 0.051(5) 0.021(4) -0.017(4) -0.013(4)
C31 0.039(4) 0.038(4) 0.046(4) 0.008(3) -0.004(3) -0.002(3)
C32 0.079(7) 0.085(7) 0.034(5) 0.010(5) -0.017(5) -0.046(6)
C33 0.029(3) 0.020(3) 0.047(4) 0.005(3) -0.002(3) -0.006(3)
C34 0.037(4) 0.018(3) 0.051(5) 0.003(3) -0.010(3) -0.003(3)
C35 0.032(4) 0.020(3) 0.066(5) -0.002(3) -0.011(4) 0.006(3)
C36 0.031(4) 0.015(3) 0.048(4) 0.001(3) -0.001(3) 0.000(2)
C37 0.034(4) 0.023(3) 0.044(4) -0.007(3) -0.002(3) -0.002(3)
C38 0.030(3) 0.029(4) 0.040(4) -0.002(3) 0.007(3) -0.008(3)
C39 0.042(4) 0.030(4) 0.041(4) 0.009(3) 0.013(3) -0.002(3)
C40 0.044(4) 0.029(4) 0.042(4) 0.007(3) 0.012(3) 0.002(3)
C41 0.034(3) 0.021(3) 0.038(4) 0.002(3) 0.000(3) -0.004(3)
C42 0.043(4) 0.024(3) 0.045(4) 0.001(3) 0.010(4) -0.003(3)
C43 0.054(5) 0.028(4) 0.054(5) -0.004(3) 0.012(4) -0.009(3)
C44 0.060(5) 0.031(4) 0.050(5) -0.007(3) 0.015(4) -0.006(4)
C45 0.065(6) 0.042(5) 0.043(5) 0.001(4) 0.013(4) 0.007(4)
C46 0.047(5) 0.039(4) 0.076(6) -0.006(4) 0.012(5) -0.009(4)
C47 0.050(5) 0.035(4) 0.056(5) -0.006(4) 0.014(4) -0.005(4)
C48 0.066(6) 0.046(5) 0.050(5) 0.008(4) 0.018(5) 0.002(4)
N1 0.031(3) 0.014(2) 0.034(3) -0.001(2) -0.004(2) 0.000(2)
N2 0.029(3) 0.025(2) 0.025(3) 0.002(2) -0.001(2) -0.004(2)
N3 0.031(3) 0.020(2) 0.035(3) 0.004(2) -0.007(2) -0.006(2)
N4 0.026(3) 0.020(2) 0.039(3) 0.004(2) -0.002(2) -0.002(2)
N5 0.034(3) 0.024(2) 0.028(3) 0.001(2) -0.001(3) 0.004(2)
N6 0.025(3) 0.016(2) 0.039(3) -0.001(2) 0.001(2) 0.000(2)
O1 0.126(9) 0.185(11) 0.078(6) 0.065(7) -0.017(6) 0.038(8)
O2 0.070(5) 0.125(7) 0.082(5) 0.013(5) -0.036(4) 0.022(5)
O3 0.090(5) 0.084(5) 0.049(4) 0.019(3) -0.029(4) -0.030(4)
O4 0.073(5) 0.132(6) 0.033(3) 0.006(4) -0.003(3) -0.033(5)
O5 0.067(5) 0.106(6) 0.067(5) -0.039(4) 0.004(4) 0.007(4)
O6 0.070(5) 0.082(5) 0.058(4) -0.006(4) 0.027(4) -0.012(4)
O12 0.18(4) 0.056(16) 0.085(18) -0.021(12) -0.02(2) 0.00(2)
O13 0.08(2) 0.14(4) 0.044(12) 0.023(16) -0.029(12) -0.07(2)
C49 0.113(11) 0.106(10) 0.072(8) 0.000(7) 0.023(7) -0.059(9)
C50 0.064(7) 0.060(5) 0.143(11) 0.023(6) -0.012(8) 0.010(6)
C51 0.116(12) 0.070(7) 0.26(2) 0.003(11) 0.118(14) 0.029(8)
C52 0.067(7) 0.074(7) 0.099(9) 0.021(6) -0.034(6) -0.025(5)
C53 0.084(9) 0.101(9) 0.148(12) 0.062(9) -0.060(9) -0.053(7)
N7 0.051(4) 0.052(4) 0.042(4) 0.000(3) -0.002(3) -0.004(3)
O14 0.194(13) 0.128(9) 0.169(12) -0.052(8) 0.131(11) -0.059(9)

loop_
_atom_type_symbol
_atom_type_description
_atom_type_scat_dispersion_real
_atom_type_scat_dispersion_imag
_atom_type_scat_source
C C 0.0033 0.0016 'International Tables Vol C Tables 4.2.6.8 and 6.1.1.4'
H H 0.0000 0.0000 'International Tables Vol C Tables 4.2.6.8 and 6.1.1.4'
N N 0.0061 0.0033 'International Tables Vol C Tables 4.2.6.8 and 6.1.1.4'
O O 0.0106 0.0060 'International Tables Vol C Tables 4.2.6.8 and 6.1.1.4'
Co Co 0.3494 0.9721 'International Tables Vol C Tables 4.2.6.8 and 6.1.1.4'
Zn Zn 0.2839 1.4301 'International Tables Vol C Tables 4.2.6.8 and 6.1.1.4'

loop_
_geom_angle_atom_site_label_1
_geom_angle_atom_site_label_2
_geom_angle_atom_site_label_3
_geom_angle
_geom_angle_site_symmetry_1
_geom_angle_site_symmetry_3
O8 Zn1 O7 167.1(6) . .
O8 Zn1 O2 115.1(4) . 4
O7 Zn1 O2 77.6(6) . 4
O8 Zn1 O6 116.6(4) . 4_665
O7 Zn1 O6 61.8(6) . 4_665
O2 Zn1 O6 96.1(4) 4 4_665
O8 Zn1 O4 107.0(4) . .
O7 Zn1 O4 63.3(6) . .
O2 Zn1 O4 114.7(4) 4 .
O6 Zn1 O4 107.0(3) 4_665 .
O9 Zn2 O3 113.2(6) 1_565 .
O9 Zn2 O5 99.3(6) 1_565 3_666
O3 Zn2 O5 89.2(4) . 3_666
O9 Zn2 O1 116.6(6) 1_565 4
O3 Zn2 O1 100.4(4) . 4
O5 Zn2 O1 134.4(4) 3_666 4
O9 Zn2 O7 47.3(7) 1_565 .
O3 Zn2 O7 88.6(6) . .
O5 Zn2 O7 141.3(5) 3_666 .
O1 Zn2 O7 83.9(6) 4 .
O9 Zn2 O12 81(2) 1_565 .
O3 Zn2 O12 157.4(17) . .
O5 Zn2 O12 70.7(9) 3_666 .
O1 Zn2 O12 87.2(13) 4 .
O7 Zn2 O12 113(2) . .
O4 Zn3 O6 131.2(4) 2_645 3_656
O4 Zn3 O2 127.2(4) 2_645 3_746
O6 Zn3 O2 101.0(4) 3_656 3_746
O4 Zn3 O9 79.0(6) 2_645 .
O6 Zn3 O9 98.0(6) 3_656 .
O2 Zn3 O9 87.8(6) 3_746 .
O4 Zn3 O8 93.9(4) 2_645 .
O6 Zn3 O8 87.5(3) 3_656 .
O2 Zn3 O8 95.7(4) 3_746 .
O9 Zn3 O8 172.9(6) . .
O1 Zn4 O5 160.0(5) 3_746 4_665
O1 Zn4 O3 108.6(5) 3_746 2_645
O5 Zn4 O3 91.3(3) 4_665 2_645
O1 Zn4 O13 76.6(19) 3_746 .
O5 Zn4 O13 83.3(18) 4_665 .
O3 Zn4 O13 174.2(13) 2_645 .
O1 Zn4 O10 90.1(6) 3_746 .
O5 Zn4 O10 86.3(5) 4_665 .
O3 Zn4 O10 94.9(5) 2_645 .
O13 Zn4 O10 82.7(16) . .
O1 Zn4 O8 87.6(5) 3_746 .
O5 Zn4 O8 94.9(4) 4_665 .
O3 Zn4 O8 88.6(3) 2_645 .
O13 Zn4 O8 94.0(15) . .
O10 Zn4 O8 176.3(6) . .
N2 Co1 N3 87.3(2) . .
N2 Co1 N4 92.4(2) . .
N3 Co1 N4 92.3(2) . .
N2 Co1 N6 89.0(2) . .
N3 Co1 N6 175.5(2) . .
N4 Co1 N6 90.4(2) . .
N2 Co1 N1 90.8(2) . .
N3 Co1 N1 91.1(2) . .
N4 Co1 N1 175.4(2) . .
N6 Co1 N1 86.3(2) . .
N2 Co1 N5 179.0(2) . .
N3 Co1 N5 91.8(2) . .
N4 Co1 N5 88.0(2) . .
N6 Co1 N5 91.9(2) . .
N1 Co1 N5 88.8(2) . .
N1 C1 C2 111.4(6) . .
N1 C1 H1 124.3 . .
C2 C1 H1 124.3 . .
C1 C2 C3 109.3(6) . .
C1 C2 H2 125.4 . .
C3 C2 H2 125.4 . .
C2 C3 C4 104.7(6) . .
C2 C3 H3 127.7 . .
C4 C3 H3 127.7 . .
N1 C4 C5 123.3(6) . .
N1 C4 C3 109.2(5) . .
C5 C4 C3 127.3(6) . .
C6 C5 C4 123.5(6) . .
C6 C5 C10 119.7(5) . .
C4 C5 C10 116.8(6) . .
C5 C6 C7 127.0(6) . .
C5 C6 N2 124.1(5) . .
C7 C6 N2 108.8(6) . .
C8 C7 C6 107.1(6) . .
C8 C7 H7 126.4 . .
C6 C7 H7 126.4 . .
C7 C8 C9 106.1(6) . .
C7 C8 H8 126.9 . .
C9 C8 H8 126.9 . .
N2 C9 C8 111.3(6) . .
N2 C9 H9 124.3 . .
C8 C9 H9 124.3 . .
C11 C10 C15 119.3(7) . .
C11 C10 C5 119.3(6) . .
C15 C10 C5 121.4(7) . .
C10 C11 C12 120.3(8) . .
C10 C11 H11 119.9 . .
C12 C11 H11 119.9 . .
C13 C12 C11 121.3(8) . .
C13 C12 H12 119.4 . .
C11 C12 H12 119.4 . .
C12 C13 C14 118.3(8) . .
C12 C13 C16 121.9(9) . .
C14 C13 C16 119.6(9) . .
C13 C14 C15 121.3(9) . .
C13 C14 H14 119.4 . .
C15 C14 H14 119.4 . .
C10 C15 C14 119.6(8) . .
C10 C15 H15 120.2 . .
C14 C15 H15 120.2 . .
O2 C16 O1 125.8(11) . .
O2 C16 C13 117.0(11) . .
O1 C16 C13 117.2(10) . .
N3 C17 C18 110.8(6) . .
N3 C17 H17 124.6 . .
C18 C17 H17 124.6 . .
C19 C18 C17 105.0(6) . .
C19 C18 H18 127.5 . .
C17 C18 H18 127.5 . .
C18 C19 C20 109.3(7) . .
C18 C19 H19 125.3 . .
C20 C19 H19 125.3 . .
C19 C20 N3 107.7(6) . .
C19 C20 C21 129.4(7) . .
N3 C20 C21 122.9(6) . .
C22 C21 C20 124.7(7) . .
C22 C21 C26 118.2(6) . .
C20 C21 C26 117.1(6) . .
C21 C22 N4 124.6(6) . .
C21 C22 C23 125.6(7) . .
N4 C22 C23 109.8(6) . .
C24 C23 C22 105.3(6) . .
C24 C23 H23 127.3 . .
C22 C23 H23 127.3 . .
C23 C24 C25 107.5(6) . .
C23 C24 H24 126.3 . .
C25 C24 H24 126.3 . .
N4 C25 C24 112.2(6) . .
N4 C25 H25 123.9 . .
C24 C25 H25 123.9 . .
C27 C26 C31 118.7(7) . .
C27 C26 C21 120.7(6) . .
C31 C26 C21 120.7(7) . .
C28 C27 C26 120.5(7) . .
C28 C27 H27 119.8 . .
C26 C27 H27 119.8 . .
C27 C28 C29 120.9(8) . .
C27 C28 H28 119.6 . .
C29 C28 H28 119.6 . .
C28 C29 C30 120.5(7) . .
C28 C29 C32 118.7(9) . .
C30 C29 C32 120.9(9) . .
C31 C30 C29 118.1(8) . .
C31 C30 H30 121.0 . .
C29 C30 H30 121.0 . .
C30 C31 C26 121.4(8) . .
C30 C31 H31 119.3 . .
C26 C31 H31 119.3 . .
O4 C32 O3 129.3(9) . .
O4 C32 C29 116.5(10) . .
O3 C32 C29 114.2(10) . .
N5 C33 C34 111.6(7) . .
N5 C33 H33 124.2 . .
C34 C33 H33 124.2 . .
C35 C34 C33 106.1(6) . .
C35 C34 H34 126.9 . .
C33 C34 H34 126.9 . .
C34 C35 C36 107.8(7) . .
C34 C35 H35 126.1 . .
C36 C35 H35 126.1 . .
N5 C36 C37 124.3(6) . .
N5 C36 C35 107.6(6) . .
C37 C36 C35 128.1(7) . .
C38 C37 C36 125.3(7) . .
C38 C37 C42 117.2(6) . .
C36 C37 C42 117.5(6) . .
N6 C38 C37 123.6(7) . .
N6 C38 C39 107.6(6) . .
C37 C38 C39 128.7(7) . .
C40 C39 C38 107.6(7) . .
C40 C39 H39 126.2 . .
C38 C39 H39 126.2 . .
C39 C40 C41 106.3(6) . .
C39 C40 H40 126.8 . .
C41 C40 H40 126.8 . .
N6 C41 C40 111.4(6) . .
N6 C41 H41 124.3 . .
C40 C41 H41 124.3 . .
C43 C42 C47 117.9(7) . .
C43 C42 C37 121.0(7) . .
C47 C42 C37 121.0(7) . .
C42 C43 C44 122.5(8) . .
C42 C43 H43 118.8 . .
C44 C43 H43 118.8 . .
C45 C44 C43 118.6(8) . .
C45 C44 H44 120.7 . .
C43 C44 H44 120.7 . .
C44 C45 C46 120.7(8) . .
C44 C45 C48 118.6(8) . .
C46 C45 C48 120.6(8) . .
C47 C46 C45 119.0(8) . .
C47 C46 H46 120.5 . .
C45 C46 H46 120.5 . .
C46 C47 C42 121.2(8) . .
C46 C47 H47 119.4 . .
C42 C47 H47 119.4 . .
O6 C48 O5 125.5(9) . .
O6 C48 C45 116.7(9) . .
O5 C48 C45 117.8(9) . .
C1 N1 C4 105.4(5) . .
C1 N1 Co1 127.5(4) . .
C4 N1 Co1 125.4(4) . .
C9 N2 C6 106.5(5) . .
C9 N2 Co1 126.7(5) . .
C6 N2 Co1 126.4(4) . .
C17 N3 C20 107.0(6) . .
C17 N3 Co1 125.3(5) . .
C20 N3 Co1 127.6(4) . .
C25 N4 C22 105.1(6) . .
C25 N4 Co1 127.8(5) . .
C22 N4 Co1 127.1(4) . .
C33 N5 C36 106.8(5) . .
C33 N5 Co1 127.0(5) . .
C36 N5 Co1 125.5(4) . .
C41 N6 C38 107.0(6) . .
C41 N6 Co1 127.0(5) . .
C38 N6 Co1 125.5(4) . .
C16 O1 Zn4 147.4(10) . 3_746
C16 O1 Zn2 129.0(9) . 4_656
C16 O2 Zn1 140.8(8) . 4_656
C16 O2 Zn3 120.1(9) . 3_746
C32 O3 Zn4 131.7(7) . 2_655
C32 O3 Zn2 117.1(7) . .
C32 O4 Zn3 131.4(7) . 2_655
C32 O4 Zn1 146.0(6) . .
C48 O5 Zn4 135.2(7) . 4_566
C48 O5 Zn2 121.8(7) . 3_666
C48 O6 Zn3 137.0(7) . 3_656
C48 O6 Zn1 116.9(6) . 4_566
Zn3 O7 Zn2 131.4(13) 2_655 .
Zn1 O7 Zn2 133.0(9) . .
Zn2 O8 Zn1 106.6(5) 2_645 .
Zn1 O8 Zn4 111.3(4) . .
Zn2 O8 Zn3 105.5(5) 2_645 .
Zn1 O8 Zn3 122.3(5) . .
Zn4 O8 Zn3 103.4(4) . .
Zn1 O9 Zn2 111.1(11) 2_645 1_545
Zn2 O9 Zn3 117.1(9) 1_545 .
Zn4 O10 H1WA 109.1 . .
O14 C49 N7 125.8(16) . .
O14 C49 H49 117.1 . .
N7 C49 H49 117.1 . .
N7 C50 C51 115.4(9) . .
N7 C50 H50A 108.4 . .
C51 C50 H50A 108.4 . .
N7 C50 H50B 108.4 . .
C51 C50 H50B 108.4 . .
H50A C50 H50B 107.5 . .
C50 C51 H51A 109.5 . .
C50 C51 H51B 109.5 . .
H51A C51 H51B 109.5 . .
C50 C51 H51C 109.5 . .
H51A C51 H51C 109.5 . .
H51B C51 H51C 109.5 . .
N7 C52 C53 116.6(8) . .
N7 C52 H52A 108.1 . .
C53 C52 H52A 108.1 . .
N7 C52 H52B 108.1 . .
C53 C52 H52B 108.1 . .
H52A C52 H52B 107.3 . .
C52 C53 H53A 109.5 . .
C52 C53 H53B 109.5 . .
H53A C53 H53B 109.5 . .
C52 C53 H53C 109.5 . .
H53A C53 H53C 109.5 . .
H53B C53 H53C 109.5 . .
C49 N7 C52 121.3(11) . .
C49 N7 C50 120.6(11) . .
C52 N7 C50 117.7(9) . .

loop_
_geom_bond_atom_site_label_1
_geom_bond_atom_site_label_2
_geom_bond_distance
_geom_bond_site_symmetry_2
Zn1 O8 1.886(10) .
Zn1 O7 1.90(2) .
Zn1 O2 1.958(7) 4
Zn1 O6 2.101(7) 4_665
Zn1 O4 2.119(8) .
Zn2 O9 1.98(2) 1_565
Zn2 O3 2.041(7) .
Zn2 O5 2.055(9) 3_666
Zn2 O1 2.059(10) 4
Zn2 O7 2.180(19) .
Zn2 O12 2.26(3) .
Zn3 O4 1.822(7) 2_645
Zn3 O6 1.902(7) 3_656
Zn3 O2 2.011(7) 3_746
Zn3 O9 2.12(2) .
Zn3 O8 2.161(10) .
Zn4 O1 1.853(11) 3_746
Zn4 O5 1.997(9) 4_665
Zn4 O3 2.023(7) 2_645
Zn4 O13 2.08(2) .
Zn4 O10 2.105(18) .
Zn4 O8 2.145(10) .
Co1 N2 1.911(5) .
Co1 N3 1.934(6) .
Co1 N4 1.938(6) .
Co1 N6 1.943(6) .
Co1 N1 1.947(5) .
Co1 N5 1.950(5) .
C1 N1 1.344(8) .
C1 C2 1.363(10) .
C1 H1 0.9500 .
C2 C3 1.373(10) .
C2 H2 0.9500 .
C3 C4 1.426(10) .
C3 H3 0.9500 .
C4 N1 1.404(9) .
C4 C5 1.406(8) .
C5 C6 1.402(9) .
C5 C10 1.475(9) .
C6 C7 1.413(9) .
C6 N2 1.414(8) .
C7 C8 1.401(10) .
C7 H7 0.9500 .
C8 C9 1.420(9) .
C8 H8 0.9500 .
C9 N2 1.344(8) .
C9 H9 0.9500 .
C10 C11 1.384(10) .
C10 C15 1.393(11) .
C11 C12 1.408(11) .
C11 H11 0.9500 .
C12 C13 1.368(13) .
C12 H12 0.9500 .
C13 C14 1.400(14) .
C13 C16 1.508(13) .
C14 C15 1.402(12) .
C14 H14 0.9500 .
C15 H15 0.9500 .
C16 O2 1.237(14) .
C16 O1 1.266(16) .
C17 N3 1.325(9) .
C17 C18 1.443(10) .
C17 H17 0.9500 .
C18 C19 1.368(11) .
C18 H18 0.9500 .
C19 C20 1.394(10) .
C19 H19 0.9500 .
C20 N3 1.417(9) .
C20 C21 1.420(10) .
C21 C22 1.391(10) .
C21 C26 1.489(11) .
C22 N4 1.402(9) .
C22 C23 1.448(9) .
C23 C24 1.366(10) .
C23 H23 0.9500 .
C24 C25 1.415(10) .
C24 H24 0.9500 .
C25 N4 1.336(8) .
C25 H25 0.9500 .
C26 C27 1.382(11) .
C26 C31 1.415(10) .
C27 C28 1.366(11) .
C27 H27 0.9500 .
C28 C29 1.391(13) .
C28 H28 0.9500 .
C29 C30 1.396(13) .
C29 C32 1.531(12) .
C30 C31 1.386(11) .
C30 H30 0.9500 .
C31 H31 0.9500 .
C32 O4 1.239(14) .
C32 O3 1.302(14) .
C33 N5 1.326(8) .
C33 C34 1.410(10) .
C33 H33 0.9500 .
C34 C35 1.345(11) .
C34 H34 0.9500 .
C35 C36 1.433(9) .
C35 H35 0.9500 .
C36 N5 1.383(9) .
C36 C37 1.395(10) .
C37 C38 1.393(10) .
C37 C42 1.493(10) .
C38 N6 1.391(9) .
C38 C39 1.411(10) .
C39 C40 1.359(10) .
C39 H39 0.9500 .
C40 C41 1.396(10) .
C40 H40 0.9500 .
C41 N6 1.318(8) .
C41 H41 0.9500 .
C42 C43 1.373(11) .
C42 C47 1.387(11) .
C43 C44 1.377(11) .
C43 H43 0.9500 .
C44 C45 1.373(12) .
C44 H44 0.9500 .
C45 C46 1.393(12) .
C45 C48 1.510(12) .
C46 C47 1.375(12) .
C46 H46 0.9500 .
C47 H47 0.9500 .
C48 O6 1.246(12) .
C48 O5 1.266(12) .
O1 Zn4 1.853(11) 3_746
O1 Zn2 2.059(10) 4_656
O2 Zn1 1.958(7) 4_656
O2 Zn3 2.011(7) 3_746
O3 Zn4 2.023(7) 2_655
O4 Zn3 1.822(7) 2_655
O5 Zn4 1.997(9) 4_566
O5 Zn2 2.055(9) 3_666
O6 Zn3 1.902(7) 3_656
O6 Zn1 2.101(7) 4_566
O7 Zn3 1.005(19) 2_655
O8 Zn2 1.503(10) 2_645
O9 Zn1 1.294(19) 2_645
O9 Zn2 1.98(2) 1_545
O10 H1WA 0.8400 .
C49 O14 1.224(19) .
C49 N7 1.277(14) .
C49 H49 0.9500 .
C50 N7 1.434(14) .
C50 C51 1.470(18) .
C50 H50A 0.9900 .
C50 H50B 0.9900 .
C51 H51A 0.9800 .
C51 H51B 0.9800 .
C51 H51C 0.9800 .
C52 N7 1.426(12) .
C52 C53 1.474(15) .
C52 H52A 0.9900 .
C52 H52B 0.9900 .
C53 H53A 0.9800 .
C53 H53B 0.9800 .
C53 H53C 0.9800 .

loop_
_geom_torsion_atom_site_label_1
_geom_torsion_atom_site_label_2
_geom_torsion_atom_site_label_3
_geom_torsion_atom_site_label_4
_geom_torsion
_geom_torsion_site_symmetry_1
_geom_torsion_site_symmetry_4
N1 C1 C2 C3 -0.8(9) . .
C1 C2 C3 C4 2.1(9) . .
C2 C3 C4 N1 -2.6(8) . .
C2 C3 C4 C5 173.0(7) . .
N1 C4 C5 C6 0.8(10) . .
C3 C4 C5 C6 -174.3(7) . .
N1 C4 C5 C10 -179.8(6) . .
C3 C4 C5 C10 5.1(11) . .
C4 C5 C6 C7 170.2(7) . .
C10 C5 C6 C7 -9.3(10) . .
C4 C5 C6 N2 -5.7(10) . .
C10 C5 C6 N2 174.9(6) . .
C5 C6 C7 C8 -175.0(6) . .
N2 C6 C7 C8 1.4(7) . .
C6 C7 C8 C9 -1.1(7) . .
C7 C8 C9 N2 0.4(8) . .
C6 C5 C10 C11 -63.3(9) . .
C4 C5 C10 C11 117.3(7) . .
C6 C5 C10 C15 115.5(8) . .
C4 C5 C10 C15 -63.9(10) . .
C15 C10 C11 C12 2.6(12) . .
C5 C10 C11 C12 -178.6(7) . .
C10 C11 C12 C13 -1.9(12) . .
C11 C12 C13 C14 -0.6(13) . .
C11 C12 C13 C16 -175.8(8) . .
C12 C13 C14 C15 2.5(13) . .
C16 C13 C14 C15 177.8(8) . .
C11 C10 C15 C14 -0.7(11) . .
C5 C10 C15 C14 -179.5(7) . .
C13 C14 C15 C10 -1.9(12) . .
C12 C13 C16 O2 173.2(9) . .
C14 C13 C16 O2 -1.9(14) . .
C12 C13 C16 O1 -4.6(15) . .
C14 C13 C16 O1 -179.7(10) . .
N3 C17 C18 C19 -0.2(8) . .
C17 C18 C19 C20 -2.0(8) . .
C18 C19 C20 N3 3.5(8) . .
C18 C19 C20 C21 -175.0(6) . .
C19 C20 C21 C22 173.2(7) . .
N3 C20 C21 C22 -5.0(10) . .
C19 C20 C21 C26 -5.1(10) . .
N3 C20 C21 C26 176.7(6) . .
C20 C21 C22 N4 4.4(10) . .
C26 C21 C22 N4 -177.4(6) . .
C20 C21 C22 C23 -173.4(6) . .
C26 C21 C22 C23 4.8(10) . .
C21 C22 C23 C24 176.5(6) . .
N4 C22 C23 C24 -1.6(7) . .
C22 C23 C24 C25 1.9(7) . .
C23 C24 C25 N4 -1.7(8) . .
C22 C21 C26 C27 -115.8(7) . .
C20 C21 C26 C27 62.6(8) . .
C22 C21 C26 C31 64.2(9) . .
C20 C21 C26 C31 -117.4(7) . .
C31 C26 C27 C28 -1.1(10) . .
C21 C26 C27 C28 178.9(7) . .
C26 C27 C28 C29 0.6(11) . .
C27 C28 C29 C30 0.0(11) . .
C27 C28 C29 C32 -178.6(7) . .
C28 C29 C30 C31 -0.2(11) . .
C32 C29 C30 C31 178.5(7) . .
C29 C30 C31 C26 -0.3(11) . .
C27 C26 C31 C30 0.9(11) . .
C21 C26 C31 C30 -179.1(7) . .
C28 C29 C32 O4 -4.8(12) . .
C30 C29 C32 O4 176.6(8) . .
C28 C29 C32 O3 174.8(7) . .
C30 C29 C32 O3 -3.9(11) . .
N5 C33 C34 C35 1.9(8) . .
C33 C34 C35 C36 -0.9(8) . .
C34 C35 C36 N5 -0.3(8) . .
C34 C35 C36 C37 -178.8(7) . .
N5 C36 C37 C38 -4.7(11) . .
C35 C36 C37 C38 173.6(7) . .
N5 C36 C37 C42 175.9(6) . .
C35 C36 C37 C42 -5.8(11) . .
C36 C37 C38 N6 2.1(11) . .
C42 C37 C38 N6 -178.5(6) . .
C36 C37 C38 C39 -172.8(8) . .
C42 C37 C38 C39 6.6(12) . .
N6 C38 C39 C40 -2.6(8) . .
C37 C38 C39 C40 172.9(7) . .
C38 C39 C40 C41 1.3(9) . .
C39 C40 C41 N6 0.5(9) . .
C38 C37 C42 C43 111.7(8) . .
C36 C37 C42 C43 -68.9(10) . .
C38 C37 C42 C47 -66.7(10) . .
C36 C37 C42 C47 112.7(8) . .
C47 C42 C43 C44 1.8(12) . .
C37 C42 C43 C44 -176.8(7) . .
C42 C43 C44 C45 -1.1(13) . .
C43 C44 C45 C46 1.2(13) . .
C43 C44 C45 C48 -178.0(8) . .
C44 C45 C46 C47 -2.1(14) . .
C48 C45 C46 C47 177.2(8) . .
C45 C46 C47 C42 2.7(14) . .
C43 C42 C47 C46 -2.6(13) . .
C37 C42 C47 C46 175.9(8) . .
C44 C45 C48 O6 170.4(8) . .
C46 C45 C48 O6 -8.8(13) . .
C44 C45 C48 O5 -7.1(13) . .
C46 C45 C48 O5 173.7(9) . .
C2 C1 N1 C4 -0.9(8) . .
C2 C1 N1 Co1 164.6(5) . .
C5 C4 N1 C1 -173.7(6) . .
C3 C4 N1 C1 2.2(8) . .
C5 C4 N1 Co1 20.4(9) . .
C3 C4 N1 Co1 -163.7(5) . .
N2 Co1 N1 C1 169.9(6) . .
N3 Co1 N1 C1 82.6(6) . .
N6 Co1 N1 C1 -101.1(6) . .
N5 Co1 N1 C1 -9.1(6) . .
N2 Co1 N1 C4 -27.2(6) . .
N3 Co1 N1 C4 -114.6(6) . .
N6 Co1 N1 C4 61.7(5) . .
N5 Co1 N1 C4 153.7(6) . .
C8 C9 N2 C6 0.4(7) . .
C8 C9 N2 Co1 -172.9(4) . .
C5 C6 N2 C9 175.4(6) . .
C7 C6 N2 C9 -1.1(7) . .
C5 C6 N2 Co1 -11.2(9) . .
C7 C6 N2 Co1 172.3(4) . .
N3 Co1 N2 C9 -74.0(5) . .
N4 Co1 N2 C9 18.2(6) . .
N6 Co1 N2 C9 108.6(5) . .
N1 Co1 N2 C9 -165.1(5) . .
N3 Co1 N2 C6 113.9(5) . .
N4 Co1 N2 C6 -153.9(5) . .
N6 Co1 N2 C6 -63.5(5) . .
N1 Co1 N2 C6 22.8(5) . .
C18 C17 N3 C20 2.3(7) . .
C18 C17 N3 Co1 -179.6(4) . .
C19 C20 N3 C17 -3.5(7) . .
C21 C20 N3 C17 175.1(6) . .
C19 C20 N3 Co1 178.4(4) . .
C21 C20 N3 Co1 -3.0(9) . .
N2 Co1 N3 C17 -77.3(5) . .
N4 Co1 N3 C17 -169.6(5) . .
N1 Co1 N3 C17 13.4(5) . .
N5 Co1 N3 C17 102.3(5) . .
N2 Co1 N3 C20 100.4(5) . .
N4 Co1 N3 C20 8.1(5) . .
N1 Co1 N3 C20 -168.8(5) . .
N5 Co1 N3 C20 -79.9(5) . .
C24 C25 N4 C22 0.6(7) . .
C24 C25 N4 Co1 178.8(4) . .
C21 C22 N4 C25 -177.5(6) . .
C23 C22 N4 C25 0.6(7) . .
C21 C22 N4 Co1 4.3(9) . .
C23 C22 N4 Co1 -177.6(4) . .
N2 Co1 N4 C25 86.1(5) . .
N3 Co1 N4 C25 173.5(5) . .
N6 Co1 N4 C25 -2.9(5) . .
N5 Co1 N4 C25 -94.8(5) . .
N2 Co1 N4 C22 -96.2(5) . .
N3 Co1 N4 C22 -8.8(5) . .
N6 Co1 N4 C22 174.8(5) . .
N5 Co1 N4 C22 83.0(5) . .
C34 C33 N5 C36 -2.0(7) . .
C34 C33 N5 Co1 -172.4(4) . .
C37 C36 N5 C33 180.0(7) . .
C35 C36 N5 C33 1.4(7) . .
C37 C36 N5 Co1 -9.5(9) . .
C35 C36 N5 Co1 171.9(4) . .
N3 Co1 N5 C33 9.6(6) . .
N4 Co1 N5 C33 -82.6(6) . .
N6 Co1 N5 C33 -173.0(6) . .
N1 Co1 N5 C33 100.8(6) . .
N3 Co1 N5 C36 -159.0(5) . .
N4 Co1 N5 C36 108.8(5) . .
N6 Co1 N5 C36 18.4(5) . .
N1 Co1 N5 C36 -67.9(5) . .
C40 C41 N6 C38 -2.2(8) . .
C40 C41 N6 Co1 170.2(5) . .
C37 C38 N6 C41 -172.9(7) . .
C39 C38 N6 C41 2.9(8) . .
C37 C38 N6 Co1 14.5(10) . .
C39 C38 N6 Co1 -169.6(5) . .
N2 Co1 N6 C41 -12.3(6) . .
N4 Co1 N6 C41 80.1(6) . .
N1 Co1 N6 C41 -103.2(6) . .
N5 Co1 N6 C41 168.1(6) . .
N2 Co1 N6 C38 158.8(5) . .
N4 Co1 N6 C38 -108.8(5) . .
N1 Co1 N6 C38 67.9(5) . .
N5 Co1 N6 C38 -20.8(6) . .
O2 C16 O1 Zn4 -29(3) . 3_746
C13 C16 O1 Zn4 148.2(15) . 3_746
O2 C16 O1 Zn2 -31.8(19) . 4_656
C13 C16 O1 Zn2 145.8(9) . 4_656
O1 C16 O2 Zn1 -14(2) . 4_656
C13 C16 O2 Zn1 168.6(8) . 4_656
O1 C16 O2 Zn3 7.6(17) . 3_746
C13 C16 O2 Zn3 -170.0(6) . 3_746
O4 C32 O3 Zn4 1.3(15) . 2_655
C29 C32 O3 Zn4 -178.1(6) . 2_655
O4 C32 O3 Zn2 -13.0(14) . .
C29 C32 O3 Zn2 167.5(5) . .
O9 Zn2 O3 C32 -39.7(9) 1_565 .
O5 Zn2 O3 C32 -139.5(7) 3_666 .
O1 Zn2 O3 C32 85.4(8) 4 .
O7 Zn2 O3 C32 1.9(8) . .
O12 Zn2 O3 C32 -166(5) . .
O9 Zn2 O3 Zn4 175.4(9) 1_565 2_655
O5 Zn2 O3 Zn4 75.6(6) 3_666 2_655
O1 Zn2 O3 Zn4 -59.5(6) 4 2_655
O7 Zn2 O3 Zn4 -143.0(7) . 2_655
O12 Zn2 O3 Zn4 49(5) . 2_655
O3 C32 O4 Zn3 -4.2(16) . 2_655
C29 C32 O4 Zn3 175.2(6) . 2_655
O3 C32 O4 Zn1 -35(2) . .
C29 C32 O4 Zn1 144.0(9) . .
O8 Zn1 O4 C32 -121.9(13) . .
O7 Zn1 O4 C32 67.4(14) . .
O2 Zn1 O4 C32 7.2(14) 4 .
O6 Zn1 O4 C32 112.4(13) 4_665 .
O8 Zn1 O4 Zn3 170.9(4) . 2_655
O7 Zn1 O4 Zn3 0.1(6) . 2_655
O2 Zn1 O4 Zn3 -60.1(4) 4 2_655
O6 Zn1 O4 Zn3 45.2(4) 4_665 2_655
O6 C48 O5 Zn4 -56.6(15) . 4_566
C45 C48 O5 Zn4 120.6(9) . 4_566
O6 C48 O5 Zn2 -39.8(14) . 3_666
C45 C48 O5 Zn2 137.5(7) . 3_666
O5 C48 O6 Zn3 -9.3(17) . 3_656
C45 C48 O6 Zn3 173.4(7) . 3_656
O5 C48 O6 Zn1 10.2(13) . 4_566
C45 C48 O6 Zn1 -167.1(6) . 4_566
O8 Zn1 O7 Zn3 -44(8) . 2_655
O2 Zn1 O7 Zn3 125(7) 4 2_655
O6 Zn1 O7 Zn3 -131(7) 4_665 2_655
O4 Zn1 O7 Zn3 -1(6) . 2_655
O8 Zn1 O7 Zn2 -113(3) . .
O2 Zn1 O7 Zn2 56.6(11) 4 .
O6 Zn1 O7 Zn2 160.6(14) 4_665 .
O4 Zn1 O7 Zn2 -69.6(11) . .
O9 Zn2 O7 Zn3 180.0(10) 1_565 2_655
O3 Zn2 O7 Zn3 56.0(18) . 2_655
O5 Zn2 O7 Zn3 143.0(14) 3_666 2_655
O1 Zn2 O7 Zn3 -44.7(17) 4 2_655
O12 Zn2 O7 Zn3 -129(2) . 2_655
O9 Zn2 O7 Zn1 -175.0(17) 1_565 .
O3 Zn2 O7 Zn1 61.0(12) . .
O5 Zn2 O7 Zn1 148.1(9) 3_666 .
O1 Zn2 O7 Zn1 -39.6(12) 4 .
O12 Zn2 O7 Zn1 -123.8(19) . .
O7 Zn1 O8 Zn2 -79(3) . 2_645
O2 Zn1 O8 Zn2 112.6(5) 4 2_645
O6 Zn1 O8 Zn2 1.1(6) 4_665 2_645
O4 Zn1 O8 Zn2 -118.6(5) . 2_645
O7 Zn1 O8 Zn4 -77(3) . .
O2 Zn1 O8 Zn4 114.3(5) 4 .
O6 Zn1 O8 Zn4 2.8(6) 4_665 .
O4 Zn1 O8 Zn4 -116.9(4) . .
O7 Zn1 O8 Zn3 160(3) . .
O2 Zn1 O8 Zn3 -8.5(7) 4 .
O6 Zn1 O8 Zn3 -120.0(5) 4_665 .
O4 Zn1 O8 Zn3 120.3(5) . .
O1 Zn4 O8 Zn2 -164(3) 3_746 2_645
O5 Zn4 O8 Zn2 36(3) 4_665 2_645
O3 Zn4 O8 Zn2 -56(3) 2_645 2_645
O13 Zn4 O8 Zn2 119(3) . 2_645
O1 Zn4 O8 Zn1 176.8(6) 3_746 .
O5 Zn4 O8 Zn1 16.7(5) 4_665 .
O3 Zn4 O8 Zn1 -74.5(5) 2_645 .
O13 Zn4 O8 Zn1 100(2) . .
O1 Zn4 O8 Zn3 -50.1(5) 3_746 .
O5 Zn4 O8 Zn3 149.8(4) 4_665 .
O3 Zn4 O8 Zn3 58.6(4) 2_645 .
O13 Zn4 O8 Zn3 -127(2) . .
O4 Zn3 O8 Zn2 -59.4(5) 2_645 2_645
O6 Zn3 O8 Zn2 169.5(5) 3_656 2_645
O2 Zn3 O8 Zn2 68.6(5) 3_746 2_645
O4 Zn3 O8 Zn1 62.3(6) 2_645 .
O6 Zn3 O8 Zn1 -68.9(5) 3_656 .
O2 Zn3 O8 Zn1 -169.7(5) 3_746 .
O4 Zn3 O8 Zn4 -64.1(4) 2_645 .
O6 Zn3 O8 Zn4 164.7(4) 3_656 .
O2 Zn3 O8 Zn4 63.9(4) 3_746 .
O4 Zn3 O9 Zn1 165.7(17) 2_645 2_645
O6 Zn3 O9 Zn1 -63.7(17) 3_656 2_645
O2 Zn3 O9 Zn1 37.1(16) 3_746 2_645
O4 Zn3 O9 Zn2 -131.0(9) 2_645 1_545
O6 Zn3 O9 Zn2 -0.4(9) 3_656 1_545
O2 Zn3 O9 Zn2 100.4(9) 3_746 1_545
O14 C49 N7 C52 -8.5(18) . .
O14 C49 N7 C50 178.8(12) . .
C53 C52 N7 C49 87.3(15) . .
C53 C52 N7 C50 -99.8(14) . .
C51 C50 N7 C49 -111.2(15) . .
C51 C50 N7 C52 75.8(15) . .
